data_7711799
loop_
_publ_author_name
'Singh, Vivek Kumar'
'Joshi, Prakash Chandra'
'Kumar, Hemant'
'Siwatch, Rahul Kumar'
'Jha, Chandan Kumar'
'Nagendran, Selvarajan'

_publ_section_title
;
 Stannylene cyanide and its use as a cyanosilylation catalyst.
;
_journal_issue 44
_journal_name_full 'Dalton transactions (Cambridge, England : 2003)'
_journal_page_first 16906
_journal_page_last 16914
_journal_paper_doi 10.1039/d2dt02721f
_journal_volume 51
_journal_year 2022
_chemical_formula_moiety 'C21 H41 N3 Si2 Sn'
_chemical_formula_sum 'C21 H41 N3 Si2 Sn'
_chemical_formula_weight 510.461
_space_group_crystal_system triclinic
_space_group_IT_number 2
_space_group_name_Hall '-P 1'
_space_group_name_H-M_alt 'P -1'
_symmetry_Int_Tables_number 2
_audit_creation_date 2021-06-25
_audit_creation_method
;
Olex2 1.3
(compiled 2020.11.12 svn.r5f609507 for OlexSys, GUI svn.r6272)
;
_audit_update_record
;
2022-03-11 deposited with the CCDC.	2022-10-05 downloaded from the CCDC.
;
_cell_angle_alpha 96.817(3)
_cell_angle_beta 105.219(2)
_cell_angle_gamma 107.753(2)
_cell_formula_units_Z 2
_cell_length_a 8.6894(4)
_cell_length_b 11.1113(5)
_cell_length_c 15.0434(7)
_cell_measurement_reflns_used 9977
_cell_measurement_temperature 100(2)
_cell_measurement_theta_max 28.27
_cell_measurement_theta_min 2.54
_cell_volume 1303.18(11)
_computing_cell_refinement 'SAINT V8.40A (Bruker, 2019)'
_computing_data_reduction 'SAINT V8.40A (Bruker, 2019)'
_computing_molecular_graphics 'Olex2 1.3 (Dolomanov et al., 2009)'
_computing_publication_material 'Olex2 1.3 (Dolomanov et al., 2009)'
_computing_structure_refinement 'olex2.refine 1.3 (Bourhis et al., 2015)'
_computing_structure_solution 'SHELXT 2014/5 (Sheldrick, 2014)'
_diffrn_ambient_temperature 100.0
_diffrn_measured_fraction_theta_full 0.9994
_diffrn_measured_fraction_theta_max 0.9960
_diffrn_measurement_device_type 'Bruker APEX-II CCD'
_diffrn_measurement_method '\f and \w scans'
_diffrn_radiation_type 'Mo K\a'
_diffrn_radiation_wavelength 0.71073
_diffrn_reflns_av_R_equivalents 0.0387
_diffrn_reflns_av_unetI/netI 0.0279
_diffrn_reflns_Laue_measured_fraction_full 0.9994
_diffrn_reflns_Laue_measured_fraction_max 0.9960
_diffrn_reflns_limit_h_max 11
_diffrn_reflns_limit_h_min -11
_diffrn_reflns_limit_k_max 14
_diffrn_reflns_limit_k_min -14
_diffrn_reflns_limit_l_max 20
_diffrn_reflns_limit_l_min -20
_diffrn_reflns_number 33549
_diffrn_reflns_point_group_measured_fraction_full 0.9994
_diffrn_reflns_point_group_measured_fraction_max 0.9960
_diffrn_reflns_theta_full 25.2417
_diffrn_reflns_theta_max 28.34
_diffrn_reflns_theta_min 1.97
_diffrn_source_current 1.0
_diffrn_source_power 0.05
_diffrn_source_voltage 50.0
_diffrn_standards_number 0
_exptl_absorpt_coefficient_mu 1.083
_exptl_absorpt_correction_T_max 0.823
_exptl_absorpt_correction_T_min 0.739
_exptl_absorpt_correction_type multi-scan
_exptl_absorpt_process_details
;
SADABS-2016/2 (Bruker,2016/2) was used for absorption correction.
wR2(int) was 0.0952 before and 0.0536 after correction.
The Ratio of minimum to maximum transmission is 0.8270.
The \l/2 correction factor is Not present.
;
_exptl_crystal_colour orange
_exptl_crystal_density_diffrn 1.301
_exptl_crystal_description block
_exptl_crystal_F_000 532.0
_exptl_crystal_size_max 0.36
_exptl_crystal_size_mid 0.24
_exptl_crystal_size_min 0.18
_refine_diff_density_max 0.6988
_refine_diff_density_min -0.6799
_refine_diff_density_rms 0.0853
_refine_ls_d_res_high 0.7486
_refine_ls_d_res_low 10.3318
_refine_ls_goodness_of_fit_ref 1.0547
_refine_ls_hydrogen_treatment constr
_refine_ls_matrix_type full
_refine_ls_number_constraints 60
_refine_ls_number_parameters 254
_refine_ls_number_reflns 6500
_refine_ls_number_restraints 0
_refine_ls_restrained_S_all 1.0547
_refine_ls_R_factor_all 0.0304
_refine_ls_R_factor_gt 0.0257
_refine_ls_shift/su_max 0.0009
_refine_ls_shift/su_mean 0.0001
_refine_ls_structure_factor_coef Fsqd
_refine_ls_weighting_details 'w=1/[\s^2^(Fo^2^)+(0.0224P)^2^+1.2228P] where P=(Fo^2^+2Fc^2^)/3'
_refine_ls_weighting_scheme calc
_refine_ls_wR_factor_gt 0.0602
_refine_ls_wR_factor_ref 0.0631
_reflns_Friedel_coverage 0.0
_reflns_limit_h_max 11
_reflns_limit_h_min -11
_reflns_limit_k_max 14
_reflns_limit_k_min -14
_reflns_limit_l_max 20
_reflns_limit_l_min 0
_reflns_number_gt 5915
_reflns_number_total 6526
_reflns_threshold_expression I>=2u(I)
_cod_data_source_file d2dt02721f2.cif
_cod_data_source_block VS107_SNNTMS_0m_a
_cod_database_code 7711799
_olex2_refinement_description
;
1. Fixed Uiso
 At 1.2 times of:
  All C(H) groups, All C(H,H) groups
 At 1.5 times of:
  All C(H,H,H) groups
2.a Ternary CH refined with riding coordinates:
 C13(H13), C9(H9)
2.b Secondary CH2 refined with riding coordinates:
 C8(H8a,H8b), C12(H12a,H12b)
2.c Aromatic/amide H refined with riding coordinates:
 C6(H6), C5(H5), C4(H4), C2(H2), C3(H3)
2.d Idealised Me refined as rotating group:
 C17(H17a,H17b,H17c), C20(H20a,H20b,H20c), C14(H14a,H14b,H14c), C16(H16a,H16b,
 H16c), C10(H10a,H10b,H10c), C15(H15a,H15b,H15c), C18(H18a,H18b,H18c), C11(H11a,
 H11b,H11c), C19(H19a,H19b,H19c), C21(H21a,H21b,H21c)
;
_olex2_submission_special_instructions 'No special instructions were received'

loop_
_space_group_symop_id
_space_group_symop_operation_xyz
1 x,y,z
2 -x,-y,-z

loop_
_atom_site_label
_atom_site_type_symbol
_atom_site_fract_x
_atom_site_fract_y
_atom_site_fract_z
_atom_site_U_iso_or_equiv
_atom_site_adp_type
_atom_site_occupancy
_atom_site_refinement_flags_posn
Sn1 Sn 0.588546(17) 0.344569(13) 0.698476(9) 0.02062(5) Uani 1.000000 .
Si1 Si 0.26050(7) 0.25940(5) 0.79770(4) 0.02063(11) Uani 1.000000 .
Si2 Si 0.57541(9) 0.19556(7) 0.86894(5) 0.03343(15) Uani 1.000000 .
N2 N 0.3882(2) 0.34584(16) 0.57419(11) 0.0196(3) Uani 1.000000 .
N1 N 0.5472(2) 0.52572(16) 0.72730(12) 0.0217(3) Uani 1.000000 .
N3 N 0.4575(2) 0.26176(17) 0.79145(12) 0.0215(3) Uani 1.000000 .
C1 C 0.4328(2) 0.55304(19) 0.66277(14) 0.0207(4) Uani 1.000000 .
C7 C 0.3515(2) 0.45424(19) 0.57275(14) 0.0194(4) Uani 1.000000 .
C6 C 0.2464(3) 0.4725(2) 0.48991(14) 0.0235(4) Uani 1.000000 .
H6 H 0.2165(3) 0.4058(2) 0.43607(14) 0.0282(5) Uiso 1.000000 R
C5 C 0.1781(3) 0.5685(2) 0.47137(15) 0.0260(4) Uani 1.000000 .
H5 H 0.1127(3) 0.5571(2) 0.40751(15) 0.0312(5) Uiso 1.000000 R
C17 C 0.1159(3) 0.2793(2) 0.68822(16) 0.0290(5) Uani 1.000000 .
H17a H 0.1609(12) 0.3679(5) 0.6797(7) 0.0436(7) Uiso 1.000000 GR
H17b H 0.1092(17) 0.2181(11) 0.6336(2) 0.0436(7) Uiso 1.000000 GR
H17c H 0.0020(6) 0.2624(16) 0.6942(5) 0.0436(7) Uiso 1.000000 GR
C4 C 0.1904(3) 0.6773(2) 0.53120(17) 0.0294(5) Uani 1.000000 .
H4 H 0.1301(3) 0.7299(2) 0.50507(17) 0.0352(5) Uiso 1.000000 R
C8 C 0.6438(3) 0.6139(2) 0.81973(14) 0.0246(4) Uani 1.000000 .
H8a H 0.5651(3) 0.6461(2) 0.84414(14) 0.0295(5) Uiso 1.000000 R
H8b H 0.6888(3) 0.5646(2) 0.86418(14) 0.0295(5) Uiso 1.000000 R
C2 C 0.3891(3) 0.6642(2) 0.68185(16) 0.0274(4) Uani 1.000000 .
H2 H 0.4427(3) 0.7122(2) 0.74513(16) 0.0329(5) Uiso 1.000000 R
C12 C 0.3169(3) 0.24574(19) 0.48676(14) 0.0233(4) Uani 1.000000 .
H12a H 0.1914(3) 0.22026(19) 0.46620(14) 0.0279(5) Uiso 1.000000 R
H12b H 0.3572(3) 0.28371(19) 0.43712(14) 0.0279(5) Uiso 1.000000 R
C20 C 0.5628(3) 0.2230(3) 0.99104(16) 0.0342(5) Uani 1.000000 .
H20a H 0.609(2) 0.3161(3) 1.0186(5) 0.0513(8) Uiso 1.000000 GR
H20b H 0.4437(4) 0.1877(16) 0.9891(2) 0.0513(8) Uiso 1.000000 GR
H20c H 0.6292(19) 0.1796(15) 1.0296(4) 0.0513(8) Uiso 1.000000 GR
C3 C 0.2831(3) 0.7166(2) 0.62605(17) 0.0314(5) Uani 1.000000 .
H3 H 0.2727(3) 0.7913(2) 0.65815(17) 0.0377(6) Uiso 1.000000 R
C13 C 0.3622(3) 0.1245(2) 0.49416(15) 0.0244(4) Uani 1.000000 .
H13 H 0.4887(3) 0.1513(2) 0.52180(15) 0.0293(5) Uiso 1.000000 R
C14 C 0.2796(3) 0.0447(2) 0.55632(16) 0.0299(5) Uani 1.000000 .
H14a H 0.3143(17) 0.0983(5) 0.6197(4) 0.0448(7) Uiso 1.000000 GR
H14b H 0.1554(3) 0.0148(14) 0.5289(7) 0.0448(7) Uiso 1.000000 GR
H14c H 0.3162(17) -0.0303(9) 0.5602(10) 0.0448(7) Uiso 1.000000 GR
C9 C 0.7926(3) 0.7302(2) 0.81788(15) 0.0280(4) Uani 1.000000 .
H9 H 0.7487(3) 0.7735(2) 0.76741(15) 0.0335(5) Uiso 1.000000 R
C16 C 0.1372(3) 0.0996(2) 0.81796(17) 0.0336(5) Uani 1.000000 .
H16a H 0.119(2) 0.0301(3) 0.7656(7) 0.0504(8) Uiso 1.000000 GR
H16b H 0.2012(11) 0.0848(8) 0.8771(7) 0.0504(8) Uiso 1.000000 GR
H16c H 0.0267(10) 0.1007(7) 0.8217(13) 0.0504(8) Uiso 1.000000 GR
C10 C 0.8613(3) 0.8265(2) 0.91271(16) 0.0331(5) Uani 1.000000 .
H10a H 0.7723(8) 0.8587(13) 0.9222(6) 0.0497(7) Uiso 1.000000 GR
H10b H 0.896(2) 0.7833(5) 0.96360(19) 0.0497(7) Uiso 1.000000 GR
H10c H 0.9599(14) 0.8992(9) 0.9132(5) 0.0497(7) Uiso 1.000000 GR
C15 C 0.3080(3) 0.0426(2) 0.39466(16) 0.0314(5) Uani 1.000000 .
H15a H 0.1854(5) 0.0204(14) 0.3649(5) 0.0471(7) Uiso 1.000000 GR
H15b H 0.3701(17) 0.0917(7) 0.3572(4) 0.0471(7) Uiso 1.000000 GR
H15c H 0.334(2) -0.0370(8) 0.39812(18) 0.0471(7) Uiso 1.000000 GR
C18 C 0.2815(3) 0.3922(2) 0.89425(18) 0.0342(5) Uani 1.000000 .
H18a H 0.351(2) 0.3841(11) 0.9546(3) 0.0512(8) Uiso 1.000000 GR
H18b H 0.336(2) 0.4762(2) 0.8811(7) 0.0512(8) Uiso 1.000000 GR
H18c H 0.1683(3) 0.3858(11) 0.8976(9) 0.0512(8) Uiso 1.000000 GR
C11 C 0.9327(3) 0.6888(3) 0.79603(18) 0.0398(6) Uani 1.000000 .
H11a H 0.9807(18) 0.6496(18) 0.8464(7) 0.0597(9) Uiso 1.000000 GR
H11b H 0.8851(6) 0.6255(15) 0.7358(7) 0.0597(9) Uiso 1.000000 GR
H11c H 1.0225(12) 0.7646(4) 0.7918(14) 0.0597(9) Uiso 1.000000 GR
C19 C 0.5086(7) 0.0152(4) 0.8263(2) 0.0831(15) Uani 1.000000 .
H19a H 0.3894(14) -0.0263(5) 0.823(2) 0.125(2) Uiso 1.000000 GR
H19b H 0.521(4) -0.0032(4) 0.7637(10) 0.125(2) Uiso 1.000000 GR
H19c H 0.581(3) -0.0186(6) 0.8704(12) 0.125(2) Uiso 1.000000 GR
C21 C 0.8062(4) 0.2650(6) 0.8843(3) 0.116(2) Uani 1.000000 .
H21a H 0.8242(7) 0.252(4) 0.8227(5) 0.174(3) Uiso 1.000000 GR
H21b H 0.8486(12) 0.3580(10) 0.912(3) 0.174(3) Uiso 1.000000 GR
H21c H 0.8677(8) 0.222(3) 0.926(2) 0.174(3) Uiso 1.000000 GR

loop_
_atom_site_aniso_label
_atom_site_aniso_U_11
_atom_site_aniso_U_22
_atom_site_aniso_U_33
_atom_site_aniso_U_12
_atom_site_aniso_U_13
_atom_site_aniso_U_23
Sn1 0.01913(7) 0.02456(7) 0.01965(7) 0.00730(5) 0.00778(5) 0.00740(5)
Si1 0.0193(2) 0.0216(3) 0.0215(3) 0.0055(2) 0.0086(2) 0.0060(2)
Si2 0.0410(4) 0.0528(4) 0.0274(3) 0.0328(3) 0.0195(3) 0.0225(3)
N2 0.0200(8) 0.0190(8) 0.0187(8) 0.0047(6) 0.0068(6) 0.0038(6)
N1 0.0229(8) 0.0198(8) 0.0178(8) 0.0029(7) 0.0047(7) 0.0038(6)
N3 0.0219(8) 0.0268(9) 0.0211(8) 0.0112(7) 0.0101(7) 0.0108(7)
C1 0.0216(9) 0.0183(9) 0.0214(9) 0.0034(7) 0.0088(8) 0.0070(7)
C7 0.0172(8) 0.0210(9) 0.0198(9) 0.0034(7) 0.0085(7) 0.0061(7)
C6 0.0251(10) 0.0238(10) 0.0203(9) 0.0068(8) 0.0072(8) 0.0051(8)
C5 0.0235(10) 0.0299(11) 0.0255(10) 0.0079(8) 0.0075(8) 0.0137(9)
C17 0.0225(10) 0.0382(12) 0.0329(12) 0.0131(9) 0.0121(9) 0.0174(10)
C4 0.0268(10) 0.0252(10) 0.0378(12) 0.0097(9) 0.0092(9) 0.0136(9)
C8 0.0282(10) 0.0234(10) 0.0180(9) 0.0044(8) 0.0060(8) 0.0045(8)
C2 0.0313(11) 0.0214(10) 0.0259(11) 0.0065(8) 0.0076(9) 0.0020(8)
C12 0.0269(10) 0.0227(10) 0.0192(9) 0.0075(8) 0.0071(8) 0.0040(8)
C20 0.0359(12) 0.0438(14) 0.0208(10) 0.0145(11) 0.0052(9) 0.0065(10)
C3 0.0330(11) 0.0224(10) 0.0397(13) 0.0114(9) 0.0109(10) 0.0065(9)
C13 0.0251(10) 0.0220(10) 0.0238(10) 0.0082(8) 0.0054(8) 0.0018(8)
C14 0.0331(11) 0.0219(10) 0.0316(12) 0.0062(9) 0.0091(9) 0.0063(9)
C9 0.0300(11) 0.0272(11) 0.0183(10) 0.0011(9) 0.0049(8) 0.0043(8)
C16 0.0290(11) 0.0330(12) 0.0326(12) 0.0015(9) 0.0071(10) 0.0151(10)
C10 0.0375(12) 0.0257(11) 0.0258(11) 0.0009(9) 0.0074(10) 0.0007(9)
C15 0.0361(12) 0.0267(11) 0.0270(11) 0.0107(9) 0.0063(9) -0.0014(9)
C18 0.0273(11) 0.0359(12) 0.0372(13) 0.0115(10) 0.0112(10) -0.0033(10)
C11 0.0302(12) 0.0417(14) 0.0342(13) -0.0020(10) 0.0109(10) -0.0032(11)
C19 0.176(5) 0.075(2) 0.0328(15) 0.096(3) 0.026(2) 0.0169(16)
C21 0.0467(19) 0.261(7) 0.103(3) 0.084(3) 0.045(2) 0.139(4)

loop_
_atom_type_symbol
_atom_type_scat_dispersion_real
_atom_type_scat_dispersion_imag
_atom_type_scat_Cromer_Mann_a1
_atom_type_scat_Cromer_Mann_a2
_atom_type_scat_Cromer_Mann_a3
_atom_type_scat_Cromer_Mann_a4
_atom_type_scat_Cromer_Mann_b1
_atom_type_scat_Cromer_Mann_b2
_atom_type_scat_Cromer_Mann_b3
_atom_type_scat_Cromer_Mann_b4
_atom_type_scat_Cromer_Mann_c
_atom_type_scat_source
_atom_type_scat_dispersion_source
H 0.00000 0.00000 0.49300 0.32291 0.14019 0.04081 10.51090 26.12570 3.14236 57.79970 0.0030380000826 'International Tables Volume C Table 6.1.1.4 (pp. 500-502)' 'Henke, Gullikson and Davis, At. Data and Nucl. Data Tables, 1993, 54, 2'
C 0.00347 0.00161 2.31000 1.02000 1.58860 0.86500 20.84390 10.20750 0.56870 51.65120 0.215599998832 'International Tables Volume C Table 6.1.1.4 (pp. 500-502)' 'Henke, Gullikson and Davis, At. Data and Nucl. Data Tables, 1993, 54, 2'
N 0.00653 0.00323 12.21260 3.13220 2.01250 1.16630 0.00570 9.89330 28.99750 0.58260 -11.5290002823 'International Tables Volume C Table 6.1.1.4 (pp. 500-502)' 'Henke, Gullikson and Davis, At. Data and Nucl. Data Tables, 1993, 54, 2'
Si 0.08192 0.07060 6.29150 3.03530 1.98910 1.54100 2.43860 32.33370 0.67850 81.69370 1.14069998264 'International Tables Volume C Table 6.1.1.4 (pp. 500-502)' 'Henke, Gullikson and Davis, At. Data and Nucl. Data Tables, 1993, 54, 2'
Sn -0.62110 1.42230 19.18890 19.10050 4.45850 2.46630 5.83030 0.50310 26.89090 83.95710 4.78210020065 'International Tables Volume C Table 6.1.1.4 (pp. 500-502)' 'Henke, Gullikson and Davis, At. Data and Nucl. Data Tables, 1993, 54, 2'

loop_
_geom_angle_atom_site_label_1
_geom_angle_atom_site_label_2
_geom_angle_atom_site_label_3
_geom_angle
_geom_angle_site_symmetry_1
_geom_angle_site_symmetry_3
_geom_angle_publ_flag
N1 Sn1 N2 73.14(6) . . ?
N3 Sn1 N2 105.42(6) . . ?
N3 Sn1 N1 93.26(6) . . ?
C17 Si1 N3 115.15(9) . . ?
C16 Si1 N3 110.86(10) . . ?
C16 Si1 C17 104.37(10) . . ?
C18 Si1 N3 111.59(10) . . ?
C18 Si1 C17 105.43(11) . . ?
C18 Si1 C16 108.98(12) . . ?
C20 Si2 N3 114.66(10) . . ?
C19 Si2 N3 111.57(13) . . ?
C19 Si2 C20 106.83(14) . . ?
C21 Si2 N3 112.02(13) . . ?
C21 Si2 C20 104.37(17) . . ?
C21 Si2 C19 106.8(3) . . ?
C7 N2 Sn1 117.39(13) . . ?
C12 N2 Sn1 123.53(12) . . ?
C12 N2 C7 118.03(16) . . ?
C1 N1 Sn1 119.75(13) . . ?
C8 N1 Sn1 118.52(13) . . ?
C8 N1 C1 121.71(17) . . ?
Si1 N3 Sn1 128.00(9) . . ?
Si2 N3 Sn1 112.09(8) . . ?
Si2 N3 Si1 119.88(10) . . ?
C7 C1 N1 114.00(17) . . ?
C2 C1 N1 121.77(19) . . ?
C2 C1 C7 124.16(18) . . ?
C1 C7 N2 115.05(17) . . ?
C6 C7 N2 121.41(18) . . ?
C6 C7 C1 123.52(18) . . ?
H6 C6 C7 113.51(11) . . ?
C5 C6 C7 133.0(2) . . ?
C5 C6 H6 113.51(13) . . ?
H5 C5 C6 114.97(13) . . ?
C4 C5 C6 130.1(2) . . ?
C4 C5 H5 114.97(13) . . ?
H17a C17 Si1 109.5 . . ?
H17b C17 Si1 109.5 . . ?
H17b C17 H17a 109.5 . . ?
H17c C17 Si1 109.5 . . ?
H17c C17 H17a 109.5 . . ?
H17c C17 H17b 109.5 . . ?
H4 C4 C5 117.25(13) . . ?
C3 C4 C5 125.5(2) . . ?
C3 C4 H4 117.25(13) . . ?
H8a C8 N1 108.73(11) . . ?
H8b C8 N1 108.73(11) . . ?
H8b C8 H8a 107.6 . . ?
C9 C8 N1 114.08(17) . . ?
C9 C8 H8a 108.73(12) . . ?
C9 C8 H8b 108.73(12) . . ?
H2 C2 C1 113.74(12) . . ?
C3 C2 C1 132.5(2) . . ?
C3 C2 H2 113.74(13) . . ?
H12a C12 N2 108.51(10) . . ?
H12b C12 N2 108.51(10) . . ?
H12b C12 H12a 107.5 . . ?
C13 C12 N2 115.03(16) . . ?
C13 C12 H12a 108.51(11) . . ?
C13 C12 H12b 108.51(11) . . ?
H20a C20 Si2 109.5 . . ?
H20b C20 Si2 109.5 . . ?
H20b C20 H20a 109.5 . . ?
H20c C20 Si2 109.5 . . ?
H20c C20 H20a 109.5 . . ?
H20c C20 H20b 109.5 . . ?
C2 C3 C4 130.2(2) . . ?
H3 C3 C4 114.90(13) . . ?
H3 C3 C2 114.90(13) . . ?
H13 C13 C12 108.40(11) . . ?
C14 C13 C12 113.11(17) . . ?
C14 C13 H13 108.40(12) . . ?
C15 C13 C12 108.30(17) . . ?
C15 C13 H13 108.40(12) . . ?
C15 C13 C14 110.12(18) . . ?
H14a C14 C13 109.5 . . ?
H14b C14 C13 109.5 . . ?
H14b C14 H14a 109.5 . . ?
H14c C14 C13 109.5 . . ?
H14c C14 H14a 109.5 . . ?
H14c C14 H14b 109.5 . . ?
H9 C9 C8 108.41(11) . . ?
C10 C9 C8 108.99(18) . . ?
C10 C9 H9 108.41(13) . . ?
C11 C9 C8 111.60(19) . . ?
C11 C9 H9 108.41(13) . . ?
C11 C9 C10 110.94(19) . . ?
H16a C16 Si1 109.5 . . ?
H16b C16 Si1 109.5 . . ?
H16b C16 H16a 109.5 . . ?
H16c C16 Si1 109.5 . . ?
H16c C16 H16a 109.5 . . ?
H16c C16 H16b 109.5 . . ?
H10a C10 C9 109.5 . . ?
H10b C10 C9 109.5 . . ?
H10b C10 H10a 109.5 . . ?
H10c C10 C9 109.5 . . ?
H10c C10 H10a 109.5 . . ?
H10c C10 H10b 109.5 . . ?
H15a C15 C13 109.5 . . ?
H15b C15 C13 109.5 . . ?
H15b C15 H15a 109.5 . . ?
H15c C15 C13 109.5 . . ?
H15c C15 H15a 109.5 . . ?
H15c C15 H15b 109.5 . . ?
H18a C18 Si1 109.5 . . ?
H18b C18 Si1 109.5 . . ?
H18b C18 H18a 109.5 . . ?
H18c C18 Si1 109.5 . . ?
H18c C18 H18a 109.5 . . ?
H18c C18 H18b 109.5 . . ?
H11a C11 C9 109.5 . . ?
H11b C11 C9 109.5 . . ?
H11b C11 H11a 109.5 . . ?
H11c C11 C9 109.5 . . ?
H11c C11 H11a 109.5 . . ?
H11c C11 H11b 109.5 . . ?
H19a C19 Si2 109.5 . . ?
H19b C19 Si2 109.5 . . ?
H19b C19 H19a 109.5 . . ?
H19c C19 Si2 109.5 . . ?
H19c C19 H19a 109.5 . . ?
H19c C19 H19b 109.5 . . ?
H21a C21 Si2 109.5 . . ?
H21b C21 Si2 109.5 . . ?
H21b C21 H21a 109.5 . . ?
H21c C21 Si2 109.5 . . ?
H21c C21 H21a 109.5 . . ?
H21c C21 H21b 109.5 . . ?

loop_
_geom_bond_atom_site_label_1
_geom_bond_atom_site_label_2
_geom_bond_distance
_geom_bond_site_symmetry_2
_geom_bond_publ_flag
Sn1 N2 2.1999(16) . ?
Sn1 N1 2.1641(17) . ?
Sn1 N3 2.1454(16) . ?
Si1 N3 1.7313(17) . ?
Si1 C17 1.873(2) . ?
Si1 C16 1.879(2) . ?
Si1 C18 1.873(2) . ?
Si2 N3 1.7279(17) . ?
Si2 C20 1.863(2) . ?
Si2 C19 1.885(3) . ?
Si2 C21 1.855(3) . ?
N2 C7 1.338(2) . ?
N2 C12 1.468(2) . ?
N1 C1 1.331(3) . ?
N1 C8 1.470(3) . ?
C1 C7 1.487(3) . ?
C1 C2 1.418(3) . ?
C7 C6 1.416(3) . ?
C6 H6 0.9500 . ?
C6 C5 1.392(3) . ?
C5 H5 0.9500 . ?
C5 C4 1.377(3) . ?
C17 H17a 0.9800 . ?
C17 H17b 0.9800 . ?
C17 H17c 0.9800 . ?
C4 H4 0.9500 . ?
C4 C3 1.382(3) . ?
C8 H8a 0.9900 . ?
C8 H8b 0.9900 . ?
C8 C9 1.533(3) . ?
C2 H2 0.9500 . ?
C2 C3 1.389(3) . ?
C12 H12a 0.9900 . ?
C12 H12b 0.9900 . ?
C12 C13 1.523(3) . ?
C20 H20a 0.9800 . ?
C20 H20b 0.9800 . ?
C20 H20c 0.9800 . ?
C3 H3 0.9500 . ?
C13 H13 1.0000 . ?
C13 C14 1.529(3) . ?
C13 C15 1.528(3) . ?
C14 H14a 0.9800 . ?
C14 H14b 0.9800 . ?
C14 H14c 0.9800 . ?
C9 H9 1.0000 . ?
C9 C10 1.529(3) . ?
C9 C11 1.523(3) . ?
C16 H16a 0.9800 . ?
C16 H16b 0.9800 . ?
C16 H16c 0.9800 . ?
C10 H10a 0.9800 . ?
C10 H10b 0.9800 . ?
C10 H10c 0.9800 . ?
C15 H15a 0.9800 . ?
C15 H15b 0.9800 . ?
C15 H15c 0.9800 . ?
C18 H18a 0.9800 . ?
C18 H18b 0.9800 . ?
C18 H18c 0.9800 . ?
C11 H11a 0.9800 . ?
C11 H11b 0.9800 . ?
C11 H11c 0.9800 . ?
C19 H19a 0.9800 . ?
C19 H19b 0.9800 . ?
C19 H19c 0.9800 . ?
C21 H21a 0.9800 . ?
C21 H21b 0.9800 . ?
C21 H21c 0.9800 . ?
